data_7150842
loop_
_publ_author_name
'Taniguchi, Kayoko'
'Aruga, Marie'
'Yasutake, Mikio'
'Hirose, Takuji'

_publ_section_title
;
 Solvent control of optical resolution of 2-amino-1-phenylethanol using
 dehydroabietic acid
;
_journal_issue 3
_journal_name_full 'Organic &amp;  Biomolecular Chemistry'
_journal_page_first 458
_journal_page_last 463
_journal_paper_doi 10.1039/b717071h
_journal_volume 6
_journal_year 2008
_chemical_absolute_configuration rm
_chemical_formula_moiety ' C20 H27 O2, C8 H12 N O'
_chemical_formula_sum 'C28 H39 N O3'
_chemical_formula_weight 437.60
_chemical_name_systematic
;
?
;
_space_group_IT_number 4
_symmetry_cell_setting monoclinic
_symmetry_space_group_name_Hall 'P 2yb'
_symmetry_space_group_name_H-M 'P 1 21 1'
_atom_sites_solution_hydrogens geom
_atom_sites_solution_primary direct
_atom_sites_solution_secondary difmap
_audit_creation_method SHELXL-97
_cell_angle_alpha 90.00
_cell_angle_beta 90.37(3)
_cell_angle_gamma 90.00
_cell_formula_units_Z 2
_cell_length_a 10.981(2)
_cell_length_b 6.1913(12)
_cell_length_c 17.850(4)
_cell_measurement_temperature 123(2)
_cell_volume 1213.5(4)
_computing_cell_refinement SMART
_computing_data_collection 'SMART (Bruker, 2000)'
_computing_data_reduction 'SAINT (Bruker, 2000)'
_computing_molecular_graphics Ortep3
_computing_structure_refinement 'SHELXL-97 (Sheldrick, 1997)'
_computing_structure_solution SHELS-97
_diffrn_ambient_temperature 123(2)
_diffrn_measured_fraction_theta_full 0.997
_diffrn_measured_fraction_theta_max 0.997
_diffrn_measurement_device_type 'Bruker Smart Apex CCD diffractometer'
_diffrn_measurement_method 'phi and omega scans'
_diffrn_radiation_monochromator graphite
_diffrn_radiation_source 'fine-focus sealed tube'
_diffrn_radiation_type MoK\a
_diffrn_radiation_wavelength 0.71069
_diffrn_reflns_av_R_equivalents 0.1181
_diffrn_reflns_av_sigmaI/netI 0.0969
_diffrn_reflns_limit_h_max 14
_diffrn_reflns_limit_h_min -8
_diffrn_reflns_limit_k_max 8
_diffrn_reflns_limit_k_min -7
_diffrn_reflns_limit_l_max 23
_diffrn_reflns_limit_l_min -21
_diffrn_reflns_number 8383
_diffrn_reflns_theta_full 27.50
_diffrn_reflns_theta_max 27.50
_diffrn_reflns_theta_min 1.14
_exptl_absorpt_coefficient_mu 0.076
_exptl_absorpt_correction_T_max 0.9985
_exptl_absorpt_correction_T_min 0.9686
_exptl_absorpt_correction_type empirical
_exptl_absorpt_process_details '(SADABS; Sheldrick 1996)'
_exptl_crystal_colour colorless
_exptl_crystal_density_diffrn 1.198
_exptl_crystal_density_method 'not measured'
_exptl_crystal_description needle
_exptl_crystal_F_000 476
_exptl_crystal_size_max 0.42
_exptl_crystal_size_mid 0.05
_exptl_crystal_size_min 0.02
_refine_diff_density_max 0.310
_refine_diff_density_min -0.304
_refine_diff_density_rms 0.062
_refine_ls_abs_structure_details 'see text'
_refine_ls_extinction_method none
_refine_ls_goodness_of_fit_ref 0.918
_refine_ls_hydrogen_treatment constr
_refine_ls_matrix_type full
_refine_ls_number_parameters 295
_refine_ls_number_reflns 3042
_refine_ls_number_restraints 1
_refine_ls_restrained_S_all 0.918
_refine_ls_R_factor_all 0.0701
_refine_ls_R_factor_gt 0.0536
_refine_ls_shift/su_max 0.000
_refine_ls_shift/su_mean 0.000
_refine_ls_structure_factor_coef Fsqd
_refine_ls_weighting_details 'calc w=1/[\s^2^(Fo^2^)+(0.1000P)^2^+0.0000P] where P=(Fo^2^+2Fc^2^)/3'
_refine_ls_weighting_scheme calc
_refine_ls_wR_factor_gt 0.1332
_refine_ls_wR_factor_ref 0.1531
_reflns_number_gt 2426
_reflns_number_total 3042
_reflns_threshold_expression >2sigma(I)
_cod_data_source_file b717071h.txt
_cod_data_source_block S-APE/DAA
_cod_original_sg_symbol_Hall P2yb
_cod_original_sg_symbol_H-M P21
_cod_database_code 7150842

loop_
_symmetry_equiv_pos_as_xyz
'x, y, z'
'-x, y+1/2, -z'

loop_
_atom_site_label
_atom_site_type_symbol
_atom_site_fract_x
_atom_site_fract_y
_atom_site_fract_z
_atom_site_U_iso_or_equiv
_atom_site_adp_type
_atom_site_occupancy
_atom_site_symmetry_multiplicity
_atom_site_calc_flag
_atom_site_refinement_flags
_atom_site_disorder_assembly
_atom_site_disorder_group
C1 C 0.4302(3) 0.6854(5) 0.27208(17) 0.0211(7) Uani 1 1 d . . .
C2 C 0.3221(3) 0.5870(6) 0.22979(18) 0.0243(7) Uani 1 1 d . . .
H1 H 0.3137 0.4332 0.2440 0.029 Uiso 1 1 calc R . .
H2 H 0.2465 0.6627 0.2446 0.029 Uiso 1 1 calc R . .
C3 C 0.3368(3) 0.6032(6) 0.14516(17) 0.0258(7) Uani 1 1 d . . .
H3 H 0.3397 0.7574 0.1305 0.031 Uiso 1 1 calc R . .
H4 H 0.2652 0.5370 0.1202 0.031 Uiso 1 1 calc R . .
C4 C 0.4526(3) 0.4904(6) 0.11822(17) 0.0241(7) Uani 1 1 d . . .
H5 H 0.4575 0.5036 0.0631 0.029 Uiso 1 1 calc R . .
H6 H 0.4475 0.3348 0.1306 0.029 Uiso 1 1 calc R . .
C5 C 0.5693(3) 0.5843(5) 0.15348(16) 0.0202(6) Uani 1 1 d . . .
C6 C 0.6805(3) 0.4434(5) 0.13533(17) 0.0203(6) Uani 1 1 d . . .
C7 C 0.6929(3) 0.3418(6) 0.06566(17) 0.0251(7) Uani 1 1 d . . .
H7 H 0.6301 0.3587 0.0293 0.030 Uiso 1 1 calc R . .
C8 C 0.7944(3) 0.2166(6) 0.04785(19) 0.0259(7) Uani 1 1 d . . .
H8 H 0.7991 0.1515 -0.0002 0.031 Uiso 1 1 calc R . .
C9 C 0.8882(3) 0.1854(5) 0.09887(17) 0.0223(7) Uani 1 1 d . . .
C10 C 0.8756(3) 0.2883(6) 0.16738(18) 0.0230(7) Uani 1 1 d . . .
H9 H 0.9382 0.2696 0.2037 0.028 Uiso 1 1 calc R . .
C11 C 0.7756(3) 0.4185(5) 0.18621(17) 0.0208(6) Uani 1 1 d . . .
C12 C 0.7764(3) 0.5299(6) 0.26158(17) 0.0242(7) Uani 1 1 d . . .
H10 H 0.8515 0.6176 0.2656 0.029 Uiso 1 1 calc R . .
H11 H 0.7803 0.4180 0.3011 0.029 Uiso 1 1 calc R . .
C13 C 0.6672(3) 0.6762(5) 0.27709(17) 0.0224(7) Uani 1 1 d . . .
H12 H 0.6549 0.6881 0.3318 0.027 Uiso 1 1 calc R . .
H13 H 0.6835 0.8227 0.2573 0.027 Uiso 1 1 calc R . .
C14 C 0.5523(3) 0.5854(5) 0.24036(16) 0.0189(6) Uani 1 1 d . . .
H14 H 0.5503 0.4297 0.2552 0.023 Uiso 1 1 calc R . .
C15 C 0.4217(3) 0.6115(5) 0.35515(17) 0.0210(6) Uani 1 1 d . . .
O1 O 0.3797(2) 0.4268(4) 0.36893(12) 0.0241(5) Uani 1 1 d . . .
O2 O 0.4588(2) 0.7381(4) 0.40552(13) 0.0272(6) Uani 1 1 d . . .
C16 C 0.4256(3) 0.9340(5) 0.26845(19) 0.0264(7) Uani 1 1 d . . .
H15 H 0.4094 0.9797 0.2168 0.040 Uiso 1 1 calc R . .
H16 H 0.5039 0.9934 0.2853 0.040 Uiso 1 1 calc R . .
H17 H 0.3606 0.9870 0.3010 0.040 Uiso 1 1 calc R . .
C17 C 0.5947(3) 0.8075(6) 0.11806(18) 0.0255(7) Uani 1 1 d . . .
H18 H 0.6689 0.8689 0.1402 0.038 Uiso 1 1 calc R . .
H19 H 0.5259 0.9042 0.1276 0.038 Uiso 1 1 calc R . .
H20 H 0.6054 0.7910 0.0639 0.038 Uiso 1 1 calc R . .
C18 C 0.9957(3) 0.0413(5) 0.0803(2) 0.0264(7) Uani 1 1 d . . .
H21 H 0.9923 0.0106 0.0254 0.032 Uiso 1 1 calc R . .
C19 C 1.1173(3) 0.1466(7) 0.0970(2) 0.0367(9) Uani 1 1 d . . .
H22 H 1.1224 0.2847 0.0704 0.055 Uiso 1 1 calc R . .
H23 H 1.1832 0.0515 0.0803 0.055 Uiso 1 1 calc R . .
H24 H 1.1252 0.1716 0.1510 0.055 Uiso 1 1 calc R . .
C20 C 0.9838(4) -0.1742(6) 0.1214(2) 0.0409(9) Uani 1 1 d . . .
H25 H 0.9849 -0.1490 0.1756 0.061 Uiso 1 1 calc R . .
H26 H 1.0520 -0.2683 0.1078 0.061 Uiso 1 1 calc R . .
H27 H 0.9069 -0.2436 0.1070 0.061 Uiso 1 1 calc R . .
C21 C 0.8771(3) 0.1328(6) 0.42988(17) 0.0239(7) Uani 1 1 d . . .
C22 C 0.9374(3) 0.3299(6) 0.43286(19) 0.0298(8) Uani 1 1 d . . .
H28 H 0.9042 0.4457 0.4610 0.036 Uiso 1 1 calc R . .
C23 C 1.0472(3) 0.3585(7) 0.3944(2) 0.0345(9) Uani 1 1 d . . .
H29 H 1.0878 0.4938 0.3967 0.041 Uiso 1 1 calc R . .
C24 C 1.0972(3) 0.1910(7) 0.3529(2) 0.0375(9) Uani 1 1 d . . .
H30 H 1.1715 0.2112 0.3269 0.045 Uiso 1 1 calc R . .
C25 C 1.0373(4) -0.0059(7) 0.3499(2) 0.0362(9) Uani 1 1 d . . .
H31 H 1.0708 -0.1216 0.3218 0.043 Uiso 1 1 calc R . .
C26 C 0.9271(3) -0.0352(6) 0.38824(19) 0.0295(8) Uani 1 1 d . . .
H32 H 0.8864 -0.1704 0.3857 0.035 Uiso 1 1 calc R . .
C27 C 0.7535(3) 0.1078(6) 0.46768(18) 0.0254(7) Uani 1 1 d . . .
H33 H 0.7537 0.1924 0.5154 0.030 Uiso 1 1 calc R . .
O3 O 0.7247(2) -0.1104(4) 0.48377(13) 0.0299(6) Uani 1 1 d . . .
H34 H 0.7082 -0.1227 0.5294 0.045 Uiso 1 1 calc R . .
C28 C 0.6570(3) 0.1984(6) 0.41566(18) 0.0249(7) Uani 1 1 d . . .
H35 H 0.6672 0.3568 0.4119 0.030 Uiso 1 1 calc R . .
H36 H 0.6676 0.1363 0.3650 0.030 Uiso 1 1 calc R . .
N1 N 0.5312(2) 0.1486(5) 0.44288(15) 0.0228(6) Uani 1 1 d . . .
H37 H 0.5112 0.0106 0.4303 0.034 Uiso 1 1 calc R . .
H38 H 0.4771 0.2415 0.4213 0.034 Uiso 1 1 calc R . .
H39 H 0.5288 0.1636 0.4936 0.034 Uiso 1 1 calc R . .

loop_
_atom_site_aniso_label
_atom_site_aniso_U_11
_atom_site_aniso_U_22
_atom_site_aniso_U_33
_atom_site_aniso_U_23
_atom_site_aniso_U_13
_atom_site_aniso_U_12
C1 0.0193(14) 0.0198(16) 0.0244(15) 0.0028(13) 0.0053(12) 0.0012(13)
C2 0.0179(14) 0.0234(16) 0.0316(16) 0.0007(14) 0.0035(12) 0.0016(14)
C3 0.0238(16) 0.0269(17) 0.0268(15) -0.0012(14) 0.0018(13) 0.0013(15)
C4 0.0230(16) 0.0256(17) 0.0236(15) -0.0009(13) 0.0031(13) 0.0018(14)
C5 0.0229(15) 0.0167(15) 0.0211(14) 0.0004(12) 0.0061(12) -0.0017(13)
C6 0.0202(14) 0.0150(15) 0.0256(15) 0.0044(12) 0.0058(12) -0.0018(13)
C7 0.0253(16) 0.0261(17) 0.0239(15) -0.0002(14) 0.0039(13) -0.0002(14)
C8 0.0252(16) 0.0273(18) 0.0252(15) -0.0037(14) 0.0074(13) -0.0015(14)
C9 0.0221(15) 0.0170(15) 0.0278(16) 0.0010(13) 0.0086(12) -0.0018(13)
C10 0.0201(15) 0.0236(17) 0.0254(15) 0.0023(13) 0.0032(12) -0.0010(14)
C11 0.0188(13) 0.0185(15) 0.0251(14) 0.0017(13) 0.0069(11) -0.0023(13)
C12 0.0165(15) 0.0305(18) 0.0258(15) -0.0012(14) 0.0056(12) -0.0008(14)
C13 0.0232(15) 0.0217(16) 0.0225(15) -0.0046(13) 0.0080(12) -0.0038(14)
C14 0.0189(14) 0.0168(14) 0.0211(14) 0.0013(12) 0.0059(11) 0.0010(12)
C15 0.0175(14) 0.0190(16) 0.0265(15) -0.0012(13) 0.0066(12) 0.0041(12)
O1 0.0273(12) 0.0181(11) 0.0268(11) 0.0018(9) 0.0059(9) 0.0012(10)
O2 0.0299(13) 0.0244(13) 0.0275(12) -0.0006(10) 0.0057(10) -0.0061(10)
C16 0.0296(17) 0.0221(17) 0.0277(16) 0.0030(13) 0.0058(13) 0.0047(15)
C17 0.0273(16) 0.0239(17) 0.0256(16) 0.0059(13) 0.0082(13) -0.0006(15)
C18 0.0264(17) 0.0199(16) 0.0330(17) -0.0012(14) 0.0094(14) 0.0007(14)
C19 0.0250(17) 0.033(2) 0.052(2) -0.0070(18) 0.0066(16) -0.0003(16)
C20 0.037(2) 0.0267(19) 0.059(2) 0.0040(19) 0.0203(18) 0.0047(17)
C21 0.0207(15) 0.0295(19) 0.0217(15) 0.0021(14) 0.0048(12) -0.0012(14)
C22 0.0267(17) 0.0306(18) 0.0321(17) 0.0006(16) 0.0011(14) -0.0015(16)
C23 0.0257(17) 0.039(2) 0.0392(19) 0.0088(17) -0.0013(15) -0.0092(16)
C24 0.0219(16) 0.052(3) 0.038(2) 0.0098(19) 0.0077(15) -0.0011(18)
C25 0.0307(19) 0.043(2) 0.0347(18) -0.0028(18) 0.0140(16) 0.0010(17)
C26 0.0277(17) 0.0275(19) 0.0333(17) 0.0004(15) 0.0069(14) -0.0025(15)
C27 0.0228(16) 0.0271(17) 0.0263(15) 0.0018(14) 0.0071(12) -0.0003(14)
O3 0.0259(12) 0.0313(14) 0.0327(12) 0.0078(11) 0.0097(10) -0.0002(11)
C28 0.0196(15) 0.0267(17) 0.0285(16) 0.0024(14) 0.0075(13) -0.0035(14)
N1 0.0209(13) 0.0201(14) 0.0274(13) 0.0011(11) 0.0047(11) -0.0003(11)

loop_
_atom_type_symbol
_atom_type_description
_atom_type_scat_dispersion_real
_atom_type_scat_dispersion_imag
_atom_type_scat_source
C C 0.0033 0.0000 'International Tables Vol C Tables 4.2.6.8 and 6.1.1.4'
H H 0.0000 0.0000 'International Tables Vol C Tables 4.2.6.8 and 6.1.1.4'
N N 0.0061 0.0000 'International Tables Vol C Tables 4.2.6.8 and 6.1.1.4'
O O 0.0106 0.0000 'International Tables Vol C Tables 4.2.6.8 and 6.1.1.4'

loop_
_geom_angle_atom_site_label_1
_geom_angle_atom_site_label_2
_geom_angle_atom_site_label_3
_geom_angle
_geom_angle_site_symmetry_1
_geom_angle_site_symmetry_3
_geom_angle_publ_flag
C2 C1 C16 110.6(3) . . ?
C2 C1 C15 107.6(3) . . ?
C16 C1 C15 109.4(3) . . ?
C2 C1 C14 108.9(3) . . ?
C16 C1 C14 113.7(3) . . ?
C15 C1 C14 106.4(2) . . ?
C3 C2 C1 112.1(3) . . ?
C3 C2 H1 109.2 . . ?
C1 C2 H1 109.2 . . ?
C3 C2 H2 109.2 . . ?
C1 C2 H2 109.2 . . ?
H1 C2 H2 107.9 . . ?
C2 C3 C4 112.0(3) . . ?
C2 C3 H3 109.2 . . ?
C4 C3 H3 109.2 . . ?
C2 C3 H4 109.2 . . ?
C4 C3 H4 109.2 . . ?
H3 C3 H4 107.9 . . ?
C3 C4 C5 113.0(3) . . ?
C3 C4 H5 109.0 . . ?
C5 C4 H5 109.0 . . ?
C3 C4 H6 109.0 . . ?
C5 C4 H6 109.0 . . ?
H5 C4 H6 107.8 . . ?
C4 C5 C6 111.1(3) . . ?
C4 C5 C17 108.8(3) . . ?
C6 C5 C17 106.0(2) . . ?
C4 C5 C14 107.7(2) . . ?
C6 C5 C14 108.1(2) . . ?
C17 C5 C14 115.1(3) . . ?
C11 C6 C7 117.0(3) . . ?
C11 C6 C5 121.4(3) . . ?
C7 C6 C5 121.6(3) . . ?
C8 C7 C6 122.3(3) . . ?
C8 C7 H7 118.9 . . ?
C6 C7 H7 118.9 . . ?
C9 C8 C7 121.3(3) . . ?
C9 C8 H8 119.3 . . ?
C7 C8 H8 119.3 . . ?
C8 C9 C10 115.9(3) . . ?
C8 C9 C18 121.0(3) . . ?
C10 C9 C18 123.0(3) . . ?
C9 C10 C11 123.9(3) . . ?
C9 C10 H9 118.0 . . ?
C11 C10 H9 118.0 . . ?
C6 C11 C10 119.5(3) . . ?
C6 C11 C12 122.1(3) . . ?
C10 C11 C12 118.4(3) . . ?
C11 C12 C13 115.6(3) . . ?
C11 C12 H10 108.4 . . ?
C13 C12 H10 108.4 . . ?
C11 C12 H11 108.4 . . ?
C13 C12 H11 108.4 . . ?
H10 C12 H11 107.5 . . ?
C14 C13 C12 110.5(3) . . ?
C14 C13 H12 109.5 . . ?
C12 C13 H12 109.5 . . ?
C14 C13 H13 109.5 . . ?
C12 C13 H13 109.5 . . ?
H12 C13 H13 108.1 . . ?
C13 C14 C5 109.0(2) . . ?
C13 C14 C1 113.7(3) . . ?
C5 C14 C1 117.5(2) . . ?
C13 C14 H14 105.2 . . ?
C5 C14 H14 105.2 . . ?
C1 C14 H14 105.2 . . ?
O1 C15 O2 122.9(3) . . ?
O1 C15 C1 118.6(3) . . ?
O2 C15 C1 118.5(3) . . ?
C1 C16 H15 109.5 . . ?
C1 C16 H16 109.5 . . ?
H15 C16 H16 109.5 . . ?
C1 C16 H17 109.5 . . ?
H15 C16 H17 109.5 . . ?
H16 C16 H17 109.5 . . ?
C5 C17 H18 109.5 . . ?
C5 C17 H19 109.5 . . ?
H18 C17 H19 109.5 . . ?
C5 C17 H20 109.5 . . ?
H18 C17 H20 109.5 . . ?
H19 C17 H20 109.5 . . ?
C19 C18 C9 113.0(3) . . ?
C19 C18 C20 111.1(3) . . ?
C9 C18 C20 109.9(3) . . ?
C19 C18 H21 107.6 . . ?
C9 C18 H21 107.6 . . ?
C20 C18 H21 107.6 . . ?
C18 C19 H22 109.5 . . ?
C18 C19 H23 109.5 . . ?
H22 C19 H23 109.5 . . ?
C18 C19 H24 109.5 . . ?
H22 C19 H24 109.5 . . ?
H23 C19 H24 109.5 . . ?
C18 C20 H25 109.5 . . ?
C18 C20 H26 109.5 . . ?
H25 C20 H26 109.5 . . ?
C18 C20 H27 109.5 . . ?
H25 C20 H27 109.5 . . ?
H26 C20 H27 109.5 . . ?
C22 C21 C26 119.1(3) . . ?
C22 C21 C27 119.8(3) . . ?
C26 C21 C27 120.9(3) . . ?
C21 C22 C23 120.2(4) . . ?
C21 C22 H28 119.9 . . ?
C23 C22 H28 119.9 . . ?
C24 C23 C22 120.7(4) . . ?
C24 C23 H29 119.6 . . ?
C22 C23 H29 119.6 . . ?
C25 C24 C23 119.2(3) . . ?
C25 C24 H30 120.4 . . ?
C23 C24 H30 120.4 . . ?
C24 C25 C26 120.3(4) . . ?
C24 C25 H31 119.8 . . ?
C26 C25 H31 119.8 . . ?
C21 C26 C25 120.5(4) . . ?
C21 C26 H32 119.8 . . ?
C25 C26 H32 119.8 . . ?
O3 C27 C28 108.8(3) . . ?
O3 C27 C21 112.7(3) . . ?
C28 C27 C21 108.2(3) . . ?
O3 C27 H33 109.0 . . ?
C28 C27 H33 109.0 . . ?
C21 C27 H33 109.0 . . ?
C27 O3 H34 109.5 . . ?
N1 C28 C27 111.6(3) . . ?
N1 C28 H35 109.3 . . ?
C27 C28 H35 109.3 . . ?
N1 C28 H36 109.3 . . ?
C27 C28 H36 109.3 . . ?
H35 C28 H36 108.0 . . ?
C28 N1 H37 109.5 . . ?
C28 N1 H38 109.5 . . ?
H37 N1 H38 109.5 . . ?
C28 N1 H39 109.5 . . ?
H37 N1 H39 109.5 . . ?
H38 N1 H39 109.5 . . ?

loop_
_geom_bond_atom_site_label_1
_geom_bond_atom_site_label_2
_geom_bond_distance
_geom_bond_site_symmetry_2
_geom_bond_publ_flag
C1 C2 1.530(5) . ?
C1 C16 1.541(5) . ?
C1 C15 1.555(4) . ?
C1 C14 1.585(4) . ?
C2 C3 1.524(5) . ?
C2 H1 0.9900 . ?
C2 H2 0.9900 . ?
C3 C4 1.531(5) . ?
C3 H3 0.9900 . ?
C3 H4 0.9900 . ?
C4 C5 1.538(4) . ?
C4 H5 0.9900 . ?
C4 H6 0.9900 . ?
C5 C6 1.537(4) . ?
C5 C17 1.546(5) . ?
C5 C14 1.563(4) . ?
C6 C11 1.388(4) . ?
C6 C7 1.401(4) . ?
C7 C8 1.396(5) . ?
C7 H7 0.9500 . ?
C8 C9 1.385(5) . ?
C8 H8 0.9500 . ?
C9 C10 1.387(5) . ?
C9 C18 1.517(5) . ?
C10 C11 1.404(5) . ?
C10 H9 0.9500 . ?
C11 C12 1.512(4) . ?
C12 C13 1.529(4) . ?
C12 H10 0.9900 . ?
C12 H11 0.9900 . ?
C13 C14 1.525(4) . ?
C13 H12 0.9900 . ?
C13 H13 0.9900 . ?
C14 H14 1.0000 . ?
C15 O1 1.258(4) . ?
C15 O2 1.258(4) . ?
C16 H15 0.9800 . ?
C16 H16 0.9800 . ?
C16 H17 0.9800 . ?
C17 H18 0.9800 . ?
C17 H19 0.9800 . ?
C17 H20 0.9800 . ?
C18 C19 1.514(5) . ?
C18 C20 1.528(5) . ?
C18 H21 1.0000 . ?
C19 H22 0.9800 . ?
C19 H23 0.9800 . ?
C19 H24 0.9800 . ?
C20 H25 0.9800 . ?
C20 H26 0.9800 . ?
C20 H27 0.9800 . ?
C21 C22 1.389(5) . ?
C21 C26 1.393(5) . ?
C21 C27 1.527(4) . ?
C22 C23 1.402(5) . ?
C22 H28 0.9500 . ?
C23 C24 1.390(6) . ?
C23 H29 0.9500 . ?
C24 C25 1.386(6) . ?
C24 H30 0.9500 . ?
C25 C26 1.405(5) . ?
C25 H31 0.9500 . ?
C26 H32 0.9500 . ?
C27 O3 1.417(4) . ?
C27 C28 1.513(5) . ?
C27 H33 1.0000 . ?
O3 H34 0.8400 . ?
C28 N1 1.500(4) . ?
C28 H35 0.9900 . ?
C28 H36 0.9900 . ?
N1 H37 0.9100 . ?
N1 H38 0.9100 . ?
N1 H39 0.9100 . ?

loop_
_geom_torsion_atom_site_label_1
_geom_torsion_atom_site_label_2
_geom_torsion_atom_site_label_3
_geom_torsion_atom_site_label_4
_geom_torsion
_geom_torsion_site_symmetry_1
_geom_torsion_site_symmetry_2
_geom_torsion_site_symmetry_3
_geom_torsion_site_symmetry_4
_geom_torsion_publ_flag
C16 C1 C2 C3 74.2(4) . . . . ?
C15 C1 C2 C3 -166.4(3) . . . . ?
C14 C1 C2 C3 -51.5(3) . . . . ?
C1 C2 C3 C4 58.5(4) . . . . ?
C2 C3 C4 C5 -59.5(4) . . . . ?
C3 C4 C5 C6 170.5(3) . . . . ?
C3 C4 C5 C17 -73.1(3) . . . . ?
C3 C4 C5 C14 52.3(3) . . . . ?
C4 C5 C6 C11 -145.9(3) . . . . ?
C17 C5 C6 C11 96.0(3) . . . . ?
C14 C5 C6 C11 -27.9(4) . . . . ?
C4 C5 C6 C7 36.8(4) . . . . ?
C17 C5 C6 C7 -81.2(4) . . . . ?
C14 C5 C6 C7 154.8(3) . . . . ?
C11 C6 C7 C8 1.4(5) . . . . ?
C5 C6 C7 C8 178.8(3) . . . . ?
C6 C7 C8 C9 0.4(5) . . . . ?
C7 C8 C9 C10 -1.0(5) . . . . ?
C7 C8 C9 C18 177.4(3) . . . . ?
C8 C9 C10 C11 -0.3(5) . . . . ?
C18 C9 C10 C11 -178.6(3) . . . . ?
C7 C6 C11 C10 -2.6(4) . . . . ?
C5 C6 C11 C10 -180.0(3) . . . . ?
C7 C6 C11 C12 176.6(3) . . . . ?
C5 C6 C11 C12 -0.8(4) . . . . ?
C9 C10 C11 C6 2.2(5) . . . . ?
C9 C10 C11 C12 -177.1(3) . . . . ?
C6 C11 C12 C13 -1.6(4) . . . . ?
C10 C11 C12 C13 177.6(3) . . . . ?
C11 C12 C13 C14 33.8(4) . . . . ?
C12 C13 C14 C5 -63.5(3) . . . . ?
C12 C13 C14 C1 163.3(3) . . . . ?
C4 C5 C14 C13 179.5(3) . . . . ?
C6 C5 C14 C13 59.4(3) . . . . ?
C17 C5 C14 C13 -58.9(3) . . . . ?
C4 C5 C14 C1 -49.3(4) . . . . ?
C6 C5 C14 C1 -169.4(3) . . . . ?
C17 C5 C14 C1 72.3(3) . . . . ?
C2 C1 C14 C13 178.5(3) . . . . ?
C16 C1 C14 C13 54.7(4) . . . . ?
C15 C1 C14 C13 -65.8(3) . . . . ?
C2 C1 C14 C5 49.5(3) . . . . ?
C16 C1 C14 C5 -74.3(4) . . . . ?
C15 C1 C14 C5 165.2(3) . . . . ?
C2 C1 C15 O1 33.9(4) . . . . ?
C16 C1 C15 O1 154.1(3) . . . . ?
C14 C1 C15 O1 -82.7(3) . . . . ?
C2 C1 C15 O2 -147.0(3) . . . . ?
C16 C1 C15 O2 -26.9(4) . . . . ?
C14 C1 C15 O2 96.4(3) . . . . ?
C8 C9 C18 C19 131.2(4) . . . . ?
C10 C9 C18 C19 -50.6(4) . . . . ?
C8 C9 C18 C20 -104.1(4) . . . . ?
C10 C9 C18 C20 74.1(4) . . . . ?
C26 C21 C22 C23 0.0(5) . . . . ?
C27 C21 C22 C23 -176.0(3) . . . . ?
C21 C22 C23 C24 0.0(5) . . . . ?
C22 C23 C24 C25 -0.1(6) . . . . ?
C23 C24 C25 C26 0.2(6) . . . . ?
C22 C21 C26 C25 0.2(5) . . . . ?
C27 C21 C26 C25 176.1(3) . . . . ?
C24 C25 C26 C21 -0.3(6) . . . . ?
C22 C21 C27 O3 -158.4(3) . . . . ?
C26 C21 C27 O3 25.7(4) . . . . ?
C22 C21 C27 C28 81.3(4) . . . . ?
C26 C21 C27 C28 -94.6(4) . . . . ?
O3 C27 C28 N1 48.2(4) . . . . ?
C21 C27 C28 N1 170.9(3) . . . . ?

loop_
_cod_related_entry_id
_cod_related_entry_database
_cod_related_entry_code
1 ChemSpider 21195912
